data_9016620
loop_
_publ_author_name
'Sokolova, E.'
'Hawthorne, F. C.'
'Pautov, L. A.'
'Agakhanov, A. A.'
'Karpenko, V. Y.'

_publ_section_title
;
 The crystal structure and crystal chemistry of mendeleevite-(Ce),
 (Cs,_)6(_,Cs)6(_,K)6(REE,Ca,_)30(Si70O175)(H2O,OH,F,_)35,
 a potential microporous material
 Tien-Shan mountains, northern Tajikistan
;
_journal_name_full 'Mineralogical Magazine'
_journal_page_first 2583
_journal_page_last 2596
_journal_paper_doi 10.1180/minmag.2011.075.5.2583
_journal_volume 75
_journal_year 2011
_chemical_compound_source 'moraine of the Darai-Pioz glacier, Alai mountain ridge,'
_chemical_formula_sum 'Ca4.68 Ce11.4 Cs6 F6.76 Gd0.24 H46.02 K2.22 La5.82 Nd3.18 O203.11 Pr1.56 Si70 Sm0.36 Sr1.02'
_chemical_name_mineral Mendeleevite-(Ce)
_space_group_IT_number 200
_symmetry_space_group_name_Hall '-P 2 2 3'
_symmetry_space_group_name_H-M 'P m -3'
_cell_angle_alpha 90
_cell_angle_beta 90
_cell_angle_gamma 90
_cell_formula_units_Z 2
_cell_length_a 21.9148
_cell_length_b 21.9148
_cell_length_c 21.9148
_cell_volume 10524.768
_database_code_amcsd 0018578
_exptl_crystal_density_diffrn 3.070
_cod_original_cell_volume 10524.769
_cod_original_sg_symbol_H-M 'P m 3'
_cod_original_formula_sum 'Ce11.4 La5.82 Nd3.18 Pr1.56 Sm.36 Gd.24 Ca4.68 Sr1.02 Cs6 K2.22 Si70 O203.11 F6.76 H46.02'
_cod_database_code 9016620

loop_
_space_group_symop_operation_xyz
x,y,z
z,x,-y
z,-x,y
-z,x,y
-z,-x,-y
y,-z,-x
-y,-z,x
-y,z,-x
y,z,x
x,-y,z
-x,y,z
x,y,-z
-x,-y,-z
-z,-x,y
-z,x,-y
z,-x,-y
z,x,y
-y,z,x
y,z,-x
y,-z,x
-y,-z,-x
-x,y,-z
x,-y,-z
-x,-y,z

loop_
_atom_site_label
_atom_site_fract_x
_atom_site_fract_y
_atom_site_fract_z
_atom_site_occupancy
_atom_site_U_iso_or_equiv
_atom_site_type_symbol
_atom_site_attached_hydrogens
CeM(1) 0.28869 0.29333 0.16693 0.50000 0.01081 Ce 0
LaM(1) 0.28869 0.29333 0.16693 0.26000 0.01081 La 0
NdM(1) 0.28869 0.29333 0.16693 0.14000 0.01081 Nd 0
PrM(1) 0.28869 0.29333 0.16693 0.07000 0.01081 Pr 0
SmM(1) 0.28869 0.29333 0.16693 0.02000 0.01081 Sm 0
GdM(1) 0.28869 0.29333 0.16693 0.01000 0.01081 Gd 0
CeM(2A) 0.40430 0.40992 0.11371 0.39000 0.01820 Ce 0
LaM(2A) 0.40430 0.40992 0.11371 0.20000 0.01820 La 0
NdM(2A) 0.40430 0.40992 0.11371 0.11000 0.01820 Nd 0
PrM(2A) 0.40430 0.40992 0.11371 0.05000 0.01820 Pr 0
SmM(2A) 0.40430 0.40992 0.11371 0.01000 0.01820 Sm 0
GdM(2A) 0.40430 0.40992 0.11371 0.01000 0.01820 Gd 0
CaM(2A) 0.40430 0.40992 0.11371 0.02000 0.01820 Ca 0
CeM(2B) 0.38440 0.41230 0.11930 0.05000 0.01820 Ce 0
LaM(2B) 0.38440 0.41230 0.11930 0.02000 0.01820 La 0
NdM(2B) 0.38440 0.41230 0.11930 0.01000 0.01820 Nd 0
PrM(2B) 0.38440 0.41230 0.11930 0.01000 0.01820 Pr 0
CaM(3) 0.30685 0.31416 0.00000 0.74000 0.02070 Ca 0
SrM(3) 0.30685 0.31416 0.00000 0.17000 0.02070 Sr 0
CeM(3) 0.30685 0.31416 0.00000 0.02000 0.02070 Ce 0
LaM(3) 0.30685 0.31416 0.00000 0.01000 0.02070 La 0
NdM(3) 0.30685 0.31416 0.00000 0.01000 0.02070 Nd 0
CsA(1) 0.23200 0.50000 0.24858 0.78000 0.04480 Cs 0
CsA(2) 0.50000 0.42000 0.39810 0.22000 0.04590 Cs 0
KB(1) 0.08920 0.37280 0.00000 0.35000 0.04400 K 0
KB(2) 0.07800 0.40400 0.00000 0.02000 0.04400 K 0
Si(1) 0.42893 0.50000 0.24647 1.00000 0.01320 Si 0
Si(2) 0.23758 0.43094 0.07310 1.00000 0.01120 Si 0
Si(3) 0.06963 0.26204 0.16567 1.00000 0.01110 Si 0
Si(4) 0.42934 0.25606 0.07078 1.00000 0.01240 Si 0
Si(5) 0.14260 0.37357 0.15483 1.00000 0.01160 Si 0
Si(6) 0.36548 0.38330 0.27932 1.00000 0.02190 Si 0
Si(7) 0.16716 0.16716 0.16716 1.00000 0.00980 Si 0
O(1) 0.17040 0.40790 0.09570 1.00000 0.01610 O 0
O(2) 0.40350 0.50000 0.17850 1.00000 0.02000 O 0
O(3) 0.19400 0.34390 0.19730 1.00000 0.01520 O 0
O(4) 0.00000 0.25180 0.14320 1.00000 0.01500 O 0
O(5) 0.38610 0.30430 0.10370 1.00000 0.01780 O 0
O(6) 0.42570 0.19000 0.10370 1.00000 0.01950 O 0
O(7) 0.09610 0.32210 0.12880 1.00000 0.01930 O 0
O(8) 0.28910 0.38410 0.09410 1.00000 0.02030 O 0
O(9) 0.27060 0.23760 0.07620 1.00000 0.01920 O 0
O(10) 0.50000 0.27730 0.07190 1.00000 0.01700 O 0
O(11) 0.34900 0.37300 0.20980 1.00000 0.03300 O 0
O(12) 0.23420 0.43330 0.00000 1.00000 0.02200 O 0
O(13) 0.24770 0.50000 0.09920 1.00000 0.01400 O 0
O(14) 0.39920 0.32380 0.30790 1.00000 0.03040 O 0
O(15) 0.41110 0.44110 0.28550 1.00000 0.05000 O 0
O(16) 0.40770 0.24790 0.00000 1.00000 0.02200 O 0
O(17) 0.14130 0.10730 0.20310 1.00000 0.01660 O 0
O(18) 0.20950 0.20950 0.20950 1.00000 0.01400 O 0
O(19) 0.50000 0.51770 0.24750 0.50000 0.02900 O 0
F 0.27780 0.27780 0.27780 1.00000 0.01420 F 0
WatO(20) 0.37790 0.50000 0.05120 0.50000 0.02500 O 2
O-HO(20) 0.37790 0.50000 0.05120 0.50000 0.02500 O 0
WatO(21) 0.50000 0.43040 0.05670 0.50000 0.06000 O 2
O-HO(21) 0.50000 0.43040 0.05670 0.50000 0.06000 O 0
WatO(22) 0.50000 0.00000 0.00000 0.66667 0.04800 O 2
WatO(23) 0.50000 0.38490 0.16780 0.42000 0.05400 O 2
O-HO(23) 0.50000 0.38490 0.16780 0.35000 0.05400 O 0
FO(23) 0.50000 0.38490 0.16780 0.23000 0.05400 F 0
WatO(24) 0.18290 0.30360 0.00000 0.77000 0.04500 O 2
WatO(25) 0.00000 0.38700 0.40290 0.42000 0.05700 O 2
O-HO(25) 0.00000 0.38700 0.40290 0.35000 0.05700 O 0
FO(25) 0.00000 0.38700 0.40290 0.23000 0.05700 F 0
WatO(26) 0.50000 0.50000 0.50000 0.50000 0.03000 O 2
WatO(27) 0.00000 0.30500 0.00000 0.33333 0.06300 O 2

loop_
_cod_changelog_entry_id
_cod_changelog_entry_author
_cod_changelog_entry_date
_cod_changelog_entry_text
1
;cod-tools version 3.8.0
Id: cif_guess_AMCSD_atom_types 9581 2023-05-17 12:35:41Z saulius
;
2023-05-23T09:25:18+03:00
;Derived atom types and hydrogen counts
from atom names that follow the AMCSD naming convention
(Wat == water, O-H == hydroxyl).
;

loop_
_cod_related_entry_id
_cod_related_entry_database
_cod_related_entry_code
1 AMCSD 0018578
